data_7051504
loop_
_publ_author_name
'Anderson, Kirsty M.'
'Lesley, M. J. Gerald'
'Norman, Nicholas C.'
'Orpen, A. Guy'
'Starbuck, Johnathan'

_publ_section_title
;
The Platinum Catalysed Diboration of Alkynes Using 1,2-
B~2~Cl~2~(NMe~2~)~2~:
Formation of 1-Azonia-2-Borata-5-Borole Derivatives
;
_journal_name_full 'New Journal of Chemistry'
_journal_paper_doi 10.1039/a907255a
_journal_year 1999
_chemical_formula_sum 'C20 H26 B2 Cl2 N2'
_chemical_formula_weight 386.95
_space_group_IT_number 13
_symmetry_cell_setting monoclinic
_symmetry_space_group_name_Hall '-P 2yc'
_symmetry_space_group_name_H-M 'P 1 2/c 1'
_cell_angle_alpha 90.00
_cell_angle_beta 90.428(14)
_cell_angle_gamma 90.00
_cell_formula_units_Z 4
_cell_length_a 12.410(2)
_cell_length_b 12.8779(14)
_cell_length_c 13.066(2)
_cell_measurement_temperature 173(2)
_cell_volume 2088.0(5)
_diffrn_ambient_temperature 173(2)
_exptl_crystal_density_diffrn 1.231
_cod_depositor_comments
;
The following automatic conversions were performed:
'_symmetry_cell_setting' value 'Monoclinic' changed to 'monoclinic'
according to '/home/saulius/struct/CIF-dictionaries/cif_core.dic'
dictionary named 'cif_core.dic' version 2.4.1 from 2010-06-29.

Automatic conversion script
Id: cif_fix_enum 1527 2010-12-29 10:47:43Z saulius 
;
_cod_original_sg_symbol_H-M 'P 2/c'
_cod_database_code 7051504

loop_
_symmetry_equiv_pos_as_xyz
'x, y, z'
'-x, y, -z+1/2'
'-x, -y, -z'
'x, -y, z-1/2'

loop_
_atom_site_aniso_label
_atom_site_aniso_U_11
_atom_site_aniso_U_22
_atom_site_aniso_U_33
_atom_site_aniso_U_23
_atom_site_aniso_U_13
_atom_site_aniso_U_12
B1 0.0275(9) 0.0187(8) 0.0270(9) 0.0021(7) -0.0023(7) -0.0016(7)
B2 0.0322(10) 0.0166(8) 0.0250(9) 0.0001(6) 0.0014(7) -0.0012(7)
Cl1 0.0344(2) 0.0296(2) 0.0314(2) 0.0051(2) 0.0006(2) -0.0077(2)
Cl2 0.0399(3) 0.0271(2) 0.0440(3) 0.0016(2) -0.0104(2) 0.0082(2)
N1 0.0324(7) 0.0152(6) 0.0260(7) -0.0021(5) -0.0015(6) -0.0010(5)
N2 0.0347(8) 0.0223(7) 0.0292(7) -0.0038(5) -0.0035(6) 0.0013(6)
C1 0.0393(10) 0.0311(9) 0.0350(9) -0.0029(7) 0.0086(8) 0.0015(7)
C2 0.0483(11) 0.0161(7) 0.0348(9) -0.0040(6) -0.0084(8) -0.0034(7)
C3 0.0515(11) 0.0312(9) 0.0285(9) -0.0034(7) -0.0114(8) 0.0000(8)
C4 0.0359(10) 0.0283(9) 0.0447(11) -0.0016(7) -0.0048(8) 0.0056(7)
C5 0.072(2) 0.087(2) 0.0455(13) -0.0013(12) -0.0236(12) -0.0318(14)
C6 0.0393(10) 0.0513(11) 0.0315(9) -0.0091(8) -0.0061(8) -0.0098(8)
C7 0.0379(10) 0.0355(9) 0.0365(10) -0.0070(7) -0.0009(8) -0.0134(8)
C8 0.0338(9) 0.0273(8) 0.0283(8) -0.0021(6) 0.0007(7) -0.0052(7)
C9 0.0289(8) 0.0224(7) 0.0260(8) -0.0036(6) 0.0000(7) -0.0018(6)
C10 0.0358(9) 0.0313(9) 0.0297(9) 0.0003(7) -0.0007(7) -0.0084(7)
C11 0.0441(11) 0.0452(10) 0.0255(9) 0.0031(8) -0.0047(8) -0.0060(8)
C12 0.0272(8) 0.0199(7) 0.0248(8) -0.0015(6) 0.0014(6) -0.0043(6)
C13 0.0305(8) 0.0166(7) 0.0267(8) -0.0007(6) 0.0002(7) -0.0028(6)
C14 0.0296(8) 0.0170(7) 0.0276(8) -0.0013(6) -0.0017(7) -0.0034(6)
C15 0.0419(10) 0.0225(8) 0.0257(8) -0.0018(6) 0.0019(7) -0.0008(7)
C16 0.0437(10) 0.0223(8) 0.0309(9) 0.0047(6) 0.0008(8) -0.0027(7)
C17 0.0345(9) 0.0185(7) 0.0361(9) 0.0004(6) -0.0022(7) -0.0014(6)
C18 0.0357(9) 0.0219(8) 0.0324(9) -0.0051(6) 0.0046(7) -0.0020(6)
C19 0.0343(9) 0.0219(8) 0.0265(8) 0.0006(6) 0.0013(7) -0.0052(6)
C20 0.0567(12) 0.0195(8) 0.0483(11) 0.0019(7) 0.0019(9) 0.0034(8)

loop_
_atom_site_label
_atom_site_type_symbol
_atom_site_fract_x
_atom_site_fract_y
_atom_site_fract_z
_atom_site_U_iso_or_equiv
_atom_site_thermal_displace_type
_atom_site_occupancy
_atom_site_calc_flag
_atom_site_refinement_flags
_atom_site_disorder_group
B1 B 0.24067(14) 0.39843(13) 0.23070(14) 0.0244(4) Uani 1 d . .
B2 B 0.32011(15) 0.29106(13) 0.36297(14) 0.0246(4) Uani 1 d . .
Cl1 Cl 0.37126(3) 0.43637(3) 0.16654(3) 0.03178(12) Uani 1 d . .
Cl2 Cl 0.13760(4) 0.49667(3) 0.19609(4) 0.03703(13) Uani 1 d . .
N1 N 0.26228(11) 0.39843(9) 0.35330(10) 0.0245(3) Uani 1 d . .
N2 N 0.40102(11) 0.27021(10) 0.43319(10) 0.0288(3) Uani 1 d . .
C1 C 0.15695(14) 0.39350(13) 0.41019(14) 0.0351(4) Uani 1 d . .
H1A H 0.17137(15) 0.3833(10) 0.4834(2) 0.053 Uiso 1 calc R .
H1B H 0.1138(4) 0.3354(6) 0.3841(7) 0.053 Uiso 1 calc R .
H1C H 0.1173(5) 0.4586(4) 0.4001(8) 0.053 Uiso 1 calc R .
C2 C 0.3219(2) 0.49383(11) 0.38727(14) 0.0331(4) Uani 1 d . .
H2A H 0.3159(9) 0.5013(5) 0.4617(2) 0.050 Uiso 1 calc R .
H2B H 0.2908(7) 0.5550(2) 0.3536(7) 0.050 Uiso 1 calc R .
H2C H 0.3980(3) 0.4875(4) 0.3687(9) 0.050 Uiso 1 calc R .
C3 C 0.4262(2) 0.32985(13) 0.52612(13) 0.0371(4) Uani 1 d . .
H3A H 0.3634(4) 0.3712(8) 0.5456(6) 0.056 Uiso 1 calc R .
H3B H 0.4873(7) 0.3761(7) 0.5130(3) 0.056 Uiso 1 calc R .
H3C H 0.4449(10) 0.28203(14) 0.5818(3) 0.056 Uiso 1 calc R .
C4 C 0.47923(15) 0.18645(13) 0.41782(15) 0.0363(4) Uani 1 d . .
H4A H 0.4649(6) 0.1524(6) 0.3521(5) 0.054 Uiso 1 calc R .
H4B H 0.4729(7) 0.1356(5) 0.4732(5) 0.054 Uiso 1 calc R .
H4C H 0.5523(2) 0.2154(2) 0.4179(10) 0.054 Uiso 1 calc R .
C5 C -0.0780(2) 0.1615(2) -0.1197(2) 0.0683(7) Uani 1 d . .
H5A H -0.1396(38) 0.1259(72) -0.0890(12) 0.102 Uiso 0.50 calc PR .
H5B H -0.0446(24) 0.1160(66) -0.1706(42) 0.102 Uiso 0.50 calc PR .
H5C H -0.1027(63) 0.2255(7) -0.1531(54) 0.102 Uiso 0.50 calc PR .
H5D H -0.0517(38) 0.1857(72) -0.1861(12) 0.102 Uiso 0.50 calc PR .
H5E H -0.1467(24) 0.1955(66) -0.1045(42) 0.102 Uiso 0.50 calc PR .
H5F H -0.0886(63) 0.0861(7) -0.1221(54) 0.102 Uiso 0.50 calc PR .
C6 C 0.0035(2) 0.1878(2) -0.03728(14) 0.0407(4) Uani 1 d . .
C7 C 0.00960(15) 0.12989(14) 0.05272(14) 0.0366(4) Uani 1 d . .
H7A H -0.03595(15) 0.07122(14) 0.06084(14) 0.044 Uiso 1 calc R .
C8 C 0.08100(14) 0.15641(13) 0.13064(13) 0.0298(4) Uani 1 d . .
H8A H 0.08387(14) 0.11544(13) 0.19107(13) 0.036 Uiso 1 calc R .
C9 C 0.14884(13) 0.24262(12) 0.12147(12) 0.0258(3) Uani 1 d . .
C10 C 0.14271(14) 0.29985(13) 0.03076(13) 0.0323(4) Uani 1 d . .
H10A H 0.18798(14) 0.35869(13) 0.02248(13) 0.039 Uiso 1 calc R .
C11 C 0.0719(2) 0.27266(15) -0.04758(14) 0.0383(4) Uani 1 d . .
H11A H 0.0702(2) 0.31240(15) -0.10883(14) 0.046 Uiso 1 calc R .
C12 C 0.21747(12) 0.27836(11) 0.20772(12) 0.0240(3) Uani 1 d . .
C13 C 0.26988(12) 0.21928(11) 0.27879(12) 0.0246(3) Uani 1 d . .
C14 C 0.27947(13) 0.10379(11) 0.28134(12) 0.0247(3) Uani 1 d . .
C15 C 0.26092(14) 0.04927(12) 0.37206(13) 0.0300(4) Uani 1 d . .
H15A H 0.23911(14) 0.08628(12) 0.43129(13) 0.036 Uiso 1 calc R .
C16 C 0.27366(15) -0.05801(12) 0.37760(13) 0.0323(4) Uani 1 d . .
H16A H 0.25840(15) -0.09310(12) 0.43979(13) 0.039 Uiso 1 calc R .
C17 C 0.30838(14) -0.11441(12) 0.29345(13) 0.0297(4) Uani 1 d . .
C18 C 0.32801(14) -0.06017(12) 0.20296(13) 0.0300(4) Uani 1 d . .
H18A H 0.35271(14) -0.09697(12) 0.14465(13) 0.036 Uiso 1 calc R .
C19 C 0.31221(13) 0.04642(12) 0.19631(13) 0.0276(3) Uani 1 d . .
H19A H 0.32383(13) 0.08081(12) 0.13302(13) 0.033 Uiso 1 calc R .
C20 C 0.3247(2) -0.23069(13) 0.2998(2) 0.0415(4) Uani 1 d . .
H20A H 0.3424(45) -0.2578(6) 0.2318(9) 0.062 Uiso 0.50 calc PR .
H20B H 0.2584(15) -0.2636(4) 0.3240(42) 0.062 Uiso 0.50 calc PR .
H20C H 0.3838(30) -0.2460(2) 0.3475(33) 0.062 Uiso 0.50 calc PR .
H20E H 0.3140(45) -0.2538(6) 0.3704(9) 0.062 Uiso 0.50 calc PR .
H20E H 0.3980(15) -0.2480(4) 0.2782(42) 0.062 Uiso 0.50 calc PR .
H20F H 0.2726(30) -0.2656(2) 0.2547(33) 0.062 Uiso 0.50 calc PR .

loop_
_geom_bond_atom_site_label_1
_geom_bond_atom_site_label_2
_geom_bond_distance
_geom_bond_site_symmetry_2
_geom_bond_publ_flag
B1 C12 1.601(2) . ?
B1 N1 1.622(2) . ?
B1 Cl2 1.853(2) . ?
B1 Cl1 1.894(2) . ?
B2 N2 1.381(2) . ?
B2 N1 1.563(2) . ?
B2 C13 1.563(2) . ?
N1 C2 1.500(2) . ?
N1 C1 1.510(2) . ?
N2 C4 1.466(2) . ?
N2 C3 1.469(2) . ?
C5 C6 1.511(3) . ?
C6 C11 1.391(3) . ?
C6 C7 1.394(3) . ?
C7 C8 1.387(2) . ?
C8 C9 1.399(2) . ?
C9 C10 1.397(2) . ?
C9 C12 1.481(2) . ?
C10 C11 1.389(2) . ?
C12 C13 1.362(2) . ?
C13 C14 1.492(2) . ?
C14 C19 1.397(2) . ?
C14 C15 1.398(2) . ?
C15 C16 1.392(2) . ?
C16 C17 1.389(2) . ?
C17 C18 1.396(2) . ?
C17 C20 1.513(2) . ?
C18 C19 1.389(2) . ?
